data_4069786
loop_
_publ_author_name
'Tennyson, Andrew G.'
'Khramov, Dimitri M.'
'Varnado, C. Daniel'
'Creswell, Philip T.'
'Kamplain, Justin W.'
'Lynch, Vincent M.'
'Bielawski, Christopher W.'

_publ_section_title
;
 Indirectly Connected Bis(N-Heterocyclic Carbene) Bimetallic Complexes:
 Dependence of Metal&#x2212;Metal Electronic Coupling on Linker Geometry
;
_journal_issue 17
_journal_name_full Organometallics
_journal_page_first 5142
_journal_paper_doi 10.1021/om9004109
_journal_volume 28
_journal_year 2009
_chemical_formula_moiety 'C40 H54 N6 S2 2-, 2 C5 H5 1-, 2 Fe 2+'
_chemical_formula_sum 'C50 H64 Fe2 N6 S2'
_chemical_formula_weight 924.89
_chemical_name_systematic
; 
 ? 
;
_space_group_IT_number 14
_symmetry_cell_setting monoclinic
_symmetry_space_group_name_Hall '-P 2ybc'
_symmetry_space_group_name_H-M 'P 1 21/c 1'
_atom_sites_solution_hydrogens geom
_atom_sites_solution_primary direct
_atom_sites_solution_secondary difmap
_audit_creation_method SHELXL-97
_cell_angle_alpha 90.00
_cell_angle_beta 95.452(2)
_cell_angle_gamma 90.00
_cell_formula_units_Z 2
_cell_length_a 7.1802(3)
_cell_length_b 15.3752(6)
_cell_length_c 20.6343(9)
_cell_measurement_reflns_used 4816
_cell_measurement_temperature 153(2)
_cell_measurement_theta_max 27.5
_cell_measurement_theta_min 1
_cell_volume 2267.66(16)
_computing_cell_refinement 'Collect software, Nonius B.V. 1998'
_computing_data_collection 'Collect software, Nonius B.V. 1998'
_computing_data_reduction
;
DENZO and Scalepack (Otwinoski and Minor, 1997)
;
_computing_molecular_graphics 'XP SHELXTL/PC, Siemens Analytical'
_computing_structure_refinement 'XL SHELXTL/PC, Siemens Analytical'
_computing_structure_solution
;

SIR97 - Altomare A., Burla M.C., Camalli M., Cascarano G.L., Giacovazzo C., 
Guagliardi A., Moliterni A.G.G., Polidori G.,Spagna R.
;
_diffrn_ambient_temperature 153(2)
_diffrn_measured_fraction_theta_full 0.995
_diffrn_measured_fraction_theta_max 0.995
_diffrn_measurement_device_type 'Nonius Kappa CCD'
_diffrn_measurement_method \w-scans
_diffrn_radiation_monochromator graphite
_diffrn_radiation_source 'fine-focus sealed tube'
_diffrn_radiation_type MoK\a
_diffrn_radiation_wavelength 0.71073
_diffrn_reflns_av_R_equivalents 0.0949
_diffrn_reflns_av_sigmaI/netI 0.1659
_diffrn_reflns_limit_h_max 9
_diffrn_reflns_limit_h_min -9
_diffrn_reflns_limit_k_max 19
_diffrn_reflns_limit_k_min -19
_diffrn_reflns_limit_l_max 26
_diffrn_reflns_limit_l_min -26
_diffrn_reflns_number 9653
_diffrn_reflns_theta_full 27.45
_diffrn_reflns_theta_max 27.45
_diffrn_reflns_theta_min 1.65
_exptl_absorpt_coefficient_mu 0.774
_exptl_absorpt_correction_T_max 0.970
_exptl_absorpt_correction_T_min 0.868
_exptl_absorpt_correction_type multi-scan
_exptl_absorpt_process_details
;
DENZO and Scalepack (Otwinoski and Minor, 1997)
;
_exptl_crystal_colour orange
_exptl_crystal_density_diffrn 1.355
_exptl_crystal_density_method 'not measured'
_exptl_crystal_description needles
_exptl_crystal_F_000 980
_exptl_crystal_size_max 0.14
_exptl_crystal_size_mid 0.04
_exptl_crystal_size_min 0.04
_refine_diff_density_max 0.346
_refine_diff_density_min -0.372
_refine_diff_density_rms 0.088
_refine_ls_extinction_expression Fc^*^=kFc[1+0.001xFc^2^\l^3^/sin(2\q)]^-1/4^
_refine_ls_extinction_method SHELXL
_refine_ls_goodness_of_fit_ref 0.999
_refine_ls_hydrogen_treatment mixed
_refine_ls_matrix_type full
_refine_ls_number_parameters 272
_refine_ls_number_reflns 5162
_refine_ls_number_restraints 0
_refine_ls_restrained_S_all 0.999
_refine_ls_R_factor_all 0.1713
_refine_ls_R_factor_gt 0.0596
_refine_ls_shift/su_max 0.000
_refine_ls_shift/su_mean 0.000
_refine_ls_structure_factor_coef Fsqd
_refine_ls_weighting_details 'calc w=1/[\s^2^(Fo^2^)+(0.0549P)^2^+0.8490P] where P=(Fo^2^+2Fc^2^)/3'
_refine_ls_weighting_scheme calc
_refine_ls_wR_factor_gt 0.1191
_refine_ls_wR_factor_ref 0.1521
_reflns_number_gt 2418
_reflns_number_total 5162
_reflns_threshold_expression >2sigma(I)
_cod_data_source_file om9004109_si_002.cif
_cod_data_source_block fencs2
_cod_depositor_comments
;
The following automatic conversions were performed:

'_symmetry_cell_setting' value 'Monoclinic' changed to 'monoclinic'
according to /home/saulius/struct/CIF-dictionaries/cif_core.dic
dictionary named 'cif_core.dic' version 2.4.2 from 2011-04-26.

Automatic conversion script
Id: cif_fix_values 1715 2011-07-08 13:25:40Z adriana 
;
_cod_original_sg_symbol_H-M P21/c
_cod_database_code 4069786

loop_
_symmetry_equiv_pos_as_xyz
'x, y, z'
'-x, y+1/2, -z+1/2'
'-x, -y, -z'
'x, -y-1/2, z-1/2'

loop_
_atom_site_label
_atom_site_type_symbol
_atom_site_fract_x
_atom_site_fract_y
_atom_site_fract_z
_atom_site_U_iso_or_equiv
_atom_site_adp_type
_atom_site_occupancy
_atom_site_symmetry_multiplicity
_atom_site_calc_flag
_atom_site_refinement_flags
Fe1 Fe 0.16754(9) 0.50329(4) 0.88663(3) 0.0364(2) Uani 1 1 d .
S1 S 0.63737(17) 0.61442(8) 0.73981(5) 0.0407(3) Uani 1 1 d .
N1 N 0.3537(5) 0.58700(19) 0.60028(15) 0.0276(8) Uani 1 1 d .
N2 N 0.4919(5) 0.4613(2) 0.62979(15) 0.0277(8) Uani 1 1 d .
N3 N 0.2823(5) 0.5488(2) 0.75263(16) 0.0336(9) Uani 1 1 d .
C1 C 0.4128(6) 0.5346(3) 0.65131(19) 0.0296(10) Uani 1 1 d .
C2 C 0.4186(5) 0.5501(2) 0.54429(19) 0.0246(9) Uani 1 1 d .
C3 C 0.5044(5) 0.4705(2) 0.56249(18) 0.0238(9) Uani 1 1 d .
C4 C 0.4104(5) 0.5807(2) 0.48047(18) 0.0234(9) Uani 1 1 d .
H4 H 0.3495 0.6336 0.4675 0.028 Uiso 1 1 calc R
C5 C 0.2436(6) 0.6714(2) 0.59960(19) 0.0318(10) Uani 1 1 d .
C6 C 0.1774(7) 0.6950(3) 0.6659(2) 0.0422(12) Uani 1 1 d .
H6A H 0.2860 0.7006 0.6982 0.063 Uiso 1 1 calc R
H6B H 0.0946 0.6492 0.6795 0.063 Uiso 1 1 calc R
H6C H 0.1094 0.7504 0.6624 0.063 Uiso 1 1 calc R
C7 C 0.3748(6) 0.7428(2) 0.5802(2) 0.0437(12) Uani 1 1 d .
H7A H 0.4177 0.7289 0.5377 0.066 Uiso 1 1 calc R
H7B H 0.4829 0.7468 0.6128 0.066 Uiso 1 1 calc R
H7C H 0.3083 0.7985 0.5775 0.066 Uiso 1 1 calc R
C8 C 0.0684(6) 0.6621(3) 0.5510(2) 0.0355(11) Uani 1 1 d .
H8A H -0.0023 0.7175 0.5501 0.043 Uiso 1 1 calc R
H8B H 0.1090 0.6530 0.5069 0.043 Uiso 1 1 calc R
C9 C -0.0633(7) 0.5881(3) 0.5657(2) 0.0522(13) Uani 1 1 d .
H9A H -0.1703 0.5869 0.5324 0.078 Uiso 1 1 calc R
H9B H -0.1079 0.5972 0.6086 0.078 Uiso 1 1 calc R
H9C H 0.0038 0.5326 0.5654 0.078 Uiso 1 1 calc R
C10 C 0.5578(6) 0.3797(3) 0.66750(19) 0.0337(11) Uani 1 1 d .
C11 C 0.7717(6) 0.3765(3) 0.6695(2) 0.0459(12) Uani 1 1 d .
H11A H 0.8251 0.4281 0.6922 0.069 Uiso 1 1 calc R
H11B H 0.8083 0.3755 0.6249 0.069 Uiso 1 1 calc R
H11C H 0.8182 0.3241 0.6926 0.069 Uiso 1 1 calc R
C12 C 0.5018(7) 0.3810(3) 0.7367(2) 0.0462(13) Uani 1 1 d .
H12A H 0.5599 0.4311 0.7600 0.069 Uiso 1 1 calc R
H12B H 0.5441 0.3273 0.7591 0.069 Uiso 1 1 calc R
H12C H 0.3654 0.3854 0.7357 0.069 Uiso 1 1 calc R
C13 C 0.4633(6) 0.3003(2) 0.6331(2) 0.0363(11) Uani 1 1 d .
H13A H 0.5141 0.2936 0.5904 0.044 Uiso 1 1 calc R
H13B H 0.5000 0.2480 0.6592 0.044 Uiso 1 1 calc R
C14 C 0.2513(7) 0.3019(3) 0.6215(3) 0.0548(14) Uani 1 1 d .
H14A H 0.2075 0.2485 0.5990 0.082 Uiso 1 1 calc R
H14B H 0.2119 0.3524 0.5946 0.082 Uiso 1 1 calc R
H14C H 0.1978 0.3059 0.6633 0.082 Uiso 1 1 calc R
C15 C 0.4261(6) 0.5635(2) 0.7219(2) 0.0330(10) Uani 1 1 d .
C16 C 0.2861(6) 0.5761(2) 0.8185(2) 0.0336(11) Uani 1 1 d .
C17 C 0.4202(7) 0.5579(3) 0.8716(2) 0.0382(11) Uani 1 1 d .
H17 H 0.5352 0.5281 0.8693 0.046 Uiso 1 1 calc R
C18 C 0.3527(7) 0.5923(3) 0.9290(2) 0.0418(12) Uani 1 1 d .
H18 H 0.4145 0.5894 0.9717 0.050 Uiso 1 1 calc R
C19 C 0.1774(7) 0.6313(3) 0.9109(2) 0.0398(11) Uani 1 1 d .
H19 H 0.1010 0.6595 0.9396 0.048 Uiso 1 1 calc R
C20 C 0.1346(6) 0.6214(3) 0.8431(2) 0.0365(11) Uani 1 1 d .
H20 H 0.0245 0.6412 0.8184 0.044 Uiso 1 1 calc R
C21 C -0.0784(7) 0.4418(3) 0.8612(2) 0.0460(12) Uani 1 1 d .
H21 H -0.1850 0.4670 0.8376 0.055 Uiso 1 1 calc R
C22 C 0.0667(8) 0.3997(3) 0.8337(3) 0.0526(13) Uani 1 1 d .
H22 H 0.0763 0.3908 0.7886 0.063 Uiso 1 1 calc R
C23 C 0.1952(8) 0.3729(3) 0.8848(4) 0.0705(19) Uani 1 1 d .
H23 H 0.3079 0.3422 0.8801 0.085 Uiso 1 1 calc R
C24 C 0.1316(9) 0.3986(4) 0.9441(3) 0.0719(18) Uani 1 1 d .
H24 H 0.1928 0.3893 0.9864 0.086 Uiso 1 1 calc R
C25 C -0.0429(8) 0.4414(3) 0.9284(3) 0.0557(14) Uani 1 1 d .
H25 H -0.1209 0.4652 0.9586 0.067 Uiso 1 1 calc R

loop_
_atom_site_aniso_label
_atom_site_aniso_U_11
_atom_site_aniso_U_22
_atom_site_aniso_U_33
_atom_site_aniso_U_23
_atom_site_aniso_U_13
_atom_site_aniso_U_12
Fe1 0.0376(4) 0.0356(4) 0.0365(4) 0.0010(3) 0.0054(3) -0.0043(3)
S1 0.0392(7) 0.0497(7) 0.0333(7) -0.0066(5) 0.0036(5) -0.0063(6)
N1 0.033(2) 0.0261(17) 0.0240(19) -0.0016(15) 0.0041(16) 0.0033(16)
N2 0.033(2) 0.0252(17) 0.0250(19) 0.0015(16) 0.0023(16) 0.0031(16)
N3 0.038(2) 0.0327(19) 0.031(2) 0.0021(17) 0.0050(18) 0.0001(18)
C1 0.031(2) 0.030(2) 0.027(2) -0.002(2) 0.001(2) -0.003(2)
C2 0.021(2) 0.024(2) 0.028(2) -0.0056(19) 0.0022(18) -0.0020(18)
C3 0.024(2) 0.025(2) 0.023(2) 0.0016(18) 0.0035(18) -0.0006(18)
C4 0.022(2) 0.021(2) 0.027(2) 0.0018(18) 0.0022(18) 0.0013(18)
C5 0.038(3) 0.024(2) 0.034(2) -0.003(2) 0.004(2) 0.007(2)
C6 0.049(3) 0.041(3) 0.036(3) -0.010(2) 0.001(2) 0.018(2)
C7 0.046(3) 0.028(2) 0.058(3) -0.006(2) 0.007(3) -0.004(2)
C8 0.033(3) 0.038(2) 0.036(3) -0.004(2) 0.003(2) 0.009(2)
C9 0.038(3) 0.058(3) 0.060(3) -0.006(3) 0.003(3) -0.009(3)
C10 0.043(3) 0.031(2) 0.026(2) 0.0065(19) 0.002(2) 0.010(2)
C11 0.045(3) 0.054(3) 0.037(3) 0.005(2) -0.004(2) 0.020(2)
C12 0.074(4) 0.033(2) 0.034(3) 0.005(2) 0.015(3) 0.018(3)
C13 0.054(3) 0.027(2) 0.029(2) 0.0059(19) 0.010(2) 0.002(2)
C14 0.051(3) 0.049(3) 0.064(4) 0.007(3) 0.001(3) -0.011(3)
C15 0.035(3) 0.028(2) 0.036(3) -0.0030(19) 0.002(2) 0.000(2)
C16 0.042(3) 0.031(2) 0.028(2) -0.0019(19) 0.008(2) -0.002(2)
C17 0.038(3) 0.040(3) 0.037(3) -0.005(2) 0.007(2) -0.006(2)
C18 0.048(3) 0.049(3) 0.028(3) 0.001(2) 0.004(2) -0.017(3)
C19 0.051(3) 0.034(2) 0.037(3) -0.002(2) 0.018(2) -0.004(2)
C20 0.043(3) 0.034(2) 0.034(3) 0.002(2) 0.008(2) 0.004(2)
C21 0.038(3) 0.049(3) 0.051(3) -0.007(2) 0.004(3) -0.013(2)
C22 0.050(3) 0.043(3) 0.065(4) -0.011(3) 0.007(3) -0.012(3)
C23 0.048(4) 0.031(3) 0.136(6) 0.013(4) 0.026(4) 0.000(3)
C24 0.086(5) 0.059(4) 0.067(4) 0.032(3) -0.014(4) -0.032(4)
C25 0.051(4) 0.061(3) 0.057(4) 0.003(3) 0.012(3) -0.022(3)

loop_
_atom_type_symbol
_atom_type_description
_atom_type_scat_dispersion_real
_atom_type_scat_dispersion_imag
_atom_type_scat_source
C C 0.0033 0.0016 'International Tables Vol C Tables 4.2.6.8 and 6.1.1.4'
H H 0.0000 0.0000 'International Tables Vol C Tables 4.2.6.8 and 6.1.1.4'
N N 0.0061 0.0033 'International Tables Vol C Tables 4.2.6.8 and 6.1.1.4'
S S 0.1246 0.1234 'International Tables Vol C Tables 4.2.6.8 and 6.1.1.4'
Fe Fe 0.3463 0.8444 'International Tables Vol C Tables 4.2.6.8 and 6.1.1.4'

loop_
_geom_angle_atom_site_label_1
_geom_angle_atom_site_label_2
_geom_angle_atom_site_label_3
_geom_angle
_geom_angle_site_symmetry_1
C23 Fe1 C22 40.4(2) .
C23 Fe1 C21 67.4(2) .
C22 Fe1 C21 40.18(19) .
C23 Fe1 C20 152.8(2) .
C22 Fe1 C20 116.4(2) .
C21 Fe1 C20 103.91(19) .
C23 Fe1 C19 165.4(3) .
C22 Fe1 C19 153.8(2) .
C21 Fe1 C19 121.7(2) .
C20 Fe1 C19 40.69(16) .
C23 Fe1 C24 40.6(2) .
C22 Fe1 C24 68.4(2) .
C21 Fe1 C24 68.0(2) .
C20 Fe1 C24 162.1(2) .
C19 Fe1 C24 128.9(2) .
C23 Fe1 C25 67.9(2) .
C22 Fe1 C25 67.7(2) .
C21 Fe1 C25 39.80(18) .
C20 Fe1 C25 122.9(2) .
C19 Fe1 C25 110.9(2) .
C24 Fe1 C25 40.9(2) .
C23 Fe1 C16 118.9(2) .
C22 Fe1 C16 102.20(19) .
C21 Fe1 C16 119.11(19) .
C20 Fe1 C16 40.93(16) .
C19 Fe1 C16 68.38(16) .
C24 Fe1 C16 156.9(2) .
C25 Fe1 C16 156.5(2) .
C23 Fe1 C18 127.8(2) .
C22 Fe1 C18 160.2(2) .
C21 Fe1 C18 159.61(19) .
C20 Fe1 C18 68.56(18) .
C19 Fe1 C18 40.55(18) .
C24 Fe1 C18 113.2(2) .
C25 Fe1 C18 127.43(19) .
C16 Fe1 C18 68.36(17) .
C23 Fe1 C17 108.3(2) .
C22 Fe1 C17 121.15(19) .
C21 Fe1 C17 156.01(18) .
C20 Fe1 C17 68.53(18) .
C19 Fe1 C17 68.23(18) .
C24 Fe1 C17 125.2(2) .
C25 Fe1 C17 162.7(2) .
C16 Fe1 C17 40.47(17) .
C18 Fe1 C17 40.67(16) .
C1 N1 C2 107.1(3) .
C1 N1 C5 129.5(3) .
C2 N1 C5 123.4(3) .
C1 N2 C3 108.0(3) .
C1 N2 C10 129.4(3) .
C3 N2 C10 122.6(3) .
C15 N3 C16 118.6(4) .
N2 C1 N1 110.4(3) .
N2 C1 C15 124.6(4) .
N1 C1 C15 123.8(3) .
C4 C2 C3 121.6(3) .
C4 C2 N1 130.7(3) .
C3 C2 N1 107.6(3) .
C4 C3 C2 122.5(3) 3_666
C4 C3 N2 130.9(3) 3_666
C2 C3 N2 106.5(3) .
C3 C4 C2 115.8(3) 3_666
C3 C4 H4 122.1 3_666
C2 C4 H4 122.1 .
N1 C5 C7 106.4(3) .
N1 C5 C6 113.5(3) .
C7 C5 C6 108.4(3) .
N1 C5 C8 108.6(3) .
C7 C5 C8 112.5(3) .
C6 C5 C8 107.5(3) .
C5 C6 H6A 109.5 .
C5 C6 H6B 109.5 .
H6A C6 H6B 109.5 .
C5 C6 H6C 109.5 .
H6A C6 H6C 109.5 .
H6B C6 H6C 109.5 .
C5 C7 H7A 109.5 .
C5 C7 H7B 109.5 .
H7A C7 H7B 109.5 .
C5 C7 H7C 109.5 .
H7A C7 H7C 109.5 .
H7B C7 H7C 109.5 .
C9 C8 C5 115.0(3) .
C9 C8 H8A 108.5 .
C5 C8 H8A 108.5 .
C9 C8 H8B 108.5 .
C5 C8 H8B 108.5 .
H8A C8 H8B 107.5 .
C8 C9 H9A 109.5 .
C8 C9 H9B 109.5 .
H9A C9 H9B 109.5 .
C8 C9 H9C 109.5 .
H9A C9 H9C 109.5 .
H9B C9 H9C 109.5 .
C12 C10 N2 111.8(3) .
C12 C10 C11 109.2(4) .
N2 C10 C11 107.5(3) .
C12 C10 C13 107.5(4) .
N2 C10 C13 108.4(3) .
C11 C10 C13 112.6(3) .
C10 C11 H11A 109.5 .
C10 C11 H11B 109.5 .
H11A C11 H11B 109.5 .
C10 C11 H11C 109.5 .
H11A C11 H11C 109.5 .
H11B C11 H11C 109.5 .
C10 C12 H12A 109.5 .
C10 C12 H12B 109.5 .
H12A C12 H12B 109.5 .
C10 C12 H12C 109.5 .
H12A C12 H12C 109.5 .
H12B C12 H12C 109.5 .
C14 C13 C10 116.9(4) .
C14 C13 H13A 108.1 .
C10 C13 H13A 108.1 .
C14 C13 H13B 108.1 .
C10 C13 H13B 108.1 .
H13A C13 H13B 107.3 .
C13 C14 H14A 109.5 .
C13 C14 H14B 109.5 .
H14A C14 H14B 109.5 .
C13 C14 H14C 109.5 .
H14A C14 H14C 109.5 .
H14B C14 H14C 109.5 .
N3 C15 C1 116.3(4) .
N3 C15 S1 135.3(3) .
C1 C15 S1 108.3(3) .
C17 C16 N3 129.1(4) .
C17 C16 C20 107.9(4) .
N3 C16 C20 122.7(4) .
C17 C16 Fe1 69.9(2) .
N3 C16 Fe1 121.6(3) .
C20 C16 Fe1 68.9(2) .
C16 C17 C18 108.1(4) .
C16 C17 Fe1 69.6(3) .
C18 C17 Fe1 69.5(3) .
C16 C17 H17 126.0 .
C18 C17 H17 126.0 .
Fe1 C17 H17 126.5 .
C19 C18 C17 107.6(4) .
C19 C18 Fe1 69.2(3) .
C17 C18 Fe1 69.8(2) .
C19 C18 H18 126.2 .
C17 C18 H18 126.2 .
Fe1 C18 H18 126.4 .
C20 C19 C18 108.7(4) .
C20 C19 Fe1 69.6(2) .
C18 C19 Fe1 70.3(2) .
C20 C19 H19 125.6 .
C18 C19 H19 125.6 .
Fe1 C19 H19 126.0 .
C19 C20 C16 107.7(4) .
C19 C20 Fe1 69.7(2) .
C16 C20 Fe1 70.1(2) .
C19 C20 H20 126.2 .
C16 C20 H20 126.2 .
Fe1 C20 H20 125.6 .
C25 C21 C22 109.4(5) .
C25 C21 Fe1 70.8(3) .
C22 C21 Fe1 69.8(3) .
C25 C21 H21 125.3 .
C22 C21 H21 125.3 .
Fe1 C21 H21 125.6 .
C21 C22 C23 107.3(5) .
C21 C22 Fe1 70.0(3) .
C23 C22 Fe1 69.4(3) .
C21 C22 H22 126.4 .
C23 C22 H22 126.4 .
Fe1 C22 H22 125.8 .
C22 C23 C24 109.2(5) .
C22 C23 Fe1 70.2(3) .
C24 C23 Fe1 70.3(3) .
C22 C23 H23 125.4 .
C24 C23 H23 125.4 .
Fe1 C23 H23 125.7 .
C23 C24 C25 106.5(5) .
C23 C24 Fe1 69.1(3) .
C25 C24 Fe1 70.1(3) .
C23 C24 H24 126.8 .
C25 C24 H24 126.8 .
Fe1 C24 H24 125.6 .
C21 C25 C24 107.7(5) .
C21 C25 Fe1 69.4(3) .
C24 C25 Fe1 69.0(3) .
C21 C25 H25 126.2 .
C24 C25 H25 126.2 .
Fe1 C25 H25 127.0 .

loop_
_geom_bond_atom_site_label_1
_geom_bond_atom_site_label_2
_geom_bond_distance
_geom_bond_site_symmetry_2
Fe1 C23 2.015(5) .
Fe1 C22 2.026(5) .
Fe1 C21 2.027(5) .
Fe1 C20 2.029(4) .
Fe1 C19 2.030(4) .
Fe1 C24 2.031(5) .
Fe1 C25 2.045(5) .
Fe1 C16 2.045(4) .
Fe1 C18 2.045(4) .
Fe1 C17 2.050(4) .
S1 C15 1.716(5) .
N1 C1 1.361(5) .
N1 C2 1.406(5) .
N1 C5 1.519(5) .
N2 C1 1.355(5) .
N2 C3 1.407(5) .
N2 C10 1.528(5) .
N3 C15 1.282(5) .
N3 C16 1.420(5) .
C1 C15 1.517(5) .
C2 C4 1.394(5) .
C2 C3 1.405(5) .
C3 C4 1.372(5) 3_666
C4 C3 1.372(5) 3_666
C4 H4 0.9500 .
C5 C7 1.525(6) .
C5 C6 1.534(5) .
C5 C8 1.540(6) .
C6 H6A 0.9800 .
C6 H6B 0.9800 .
C6 H6C 0.9800 .
C7 H7A 0.9800 .
C7 H7B 0.9800 .
C7 H7C 0.9800 .
C8 C9 1.529(6) .
C8 H8A 0.9900 .
C8 H8B 0.9900 .
C9 H9A 0.9800 .
C9 H9B 0.9800 .
C9 H9C 0.9800 .
C10 C12 1.521(5) .
C10 C11 1.533(6) .
C10 C13 1.537(6) .
C11 H11A 0.9800 .
C11 H11B 0.9800 .
C11 H11C 0.9800 .
C12 H12A 0.9800 .
C12 H12B 0.9800 .
C12 H12C 0.9800 .
C13 C14 1.518(6) .
C13 H13A 0.9900 .
C13 H13B 0.9900 .
C14 H14A 0.9800 .
C14 H14B 0.9800 .
C14 H14C 0.9800 .
C16 C17 1.416(6) .
C16 C20 1.425(6) .
C17 C18 1.423(6) .
C17 H17 0.9500 .
C18 C19 1.412(6) .
C18 H18 0.9500 .
C19 C20 1.411(6) .
C19 H19 0.9500 .
C20 H20 0.9500 .
C21 C25 1.386(7) .
C21 C22 1.392(7) .
C21 H21 0.9500 .
C22 C23 1.394(8) .
C22 H22 0.9500 .
C23 C24 1.404(7) .
C23 H23 0.9500 .
C24 C25 1.425(8) .
C24 H24 0.9500 .
C25 H25 0.9500 .

loop_
_geom_torsion_atom_site_label_1
_geom_torsion_atom_site_label_2
_geom_torsion_atom_site_label_3
_geom_torsion_atom_site_label_4
_geom_torsion
_geom_torsion_site_symmetry_4
C3 N2 C1 N1 6.9(4) .
C10 N2 C1 N1 -172.4(3) .
C3 N2 C1 C15 -160.7(4) .
C10 N2 C1 C15 20.1(6) .
C2 N1 C1 N2 -7.3(4) .
C5 N1 C1 N2 174.4(4) .
C2 N1 C1 C15 160.4(4) .
C5 N1 C1 C15 -17.9(6) .
C1 N1 C2 C4 -174.3(4) .
C5 N1 C2 C4 4.1(6) .
C1 N1 C2 C3 4.9(4) .
C5 N1 C2 C3 -176.7(3) .
C4 C2 C3 C4 2.0(6) 3_666
N1 C2 C3 C4 -177.3(4) 3_666
C4 C2 C3 N2 178.4(3) .
N1 C2 C3 N2 -0.8(4) .
C1 N2 C3 C4 172.5(4) 3_666
C10 N2 C3 C4 -8.2(6) 3_666
C1 N2 C3 C2 -3.6(4) .
C10 N2 C3 C2 175.7(3) .
C3 C2 C4 C3 -1.8(6) 3_666
N1 C2 C4 C3 177.3(4) 3_666
C1 N1 C5 C7 113.4(4) .
C2 N1 C5 C7 -64.6(5) .
C1 N1 C5 C6 -5.8(6) .
C2 N1 C5 C6 176.2(4) .
C1 N1 C5 C8 -125.2(4) .
C2 N1 C5 C8 56.7(5) .
N1 C5 C8 C9 59.1(4) .
C7 C5 C8 C9 176.6(4) .
C6 C5 C8 C9 -64.1(4) .
C1 N2 C10 C12 7.8(6) .
C3 N2 C10 C12 -171.4(4) .
C1 N2 C10 C11 -112.1(4) .
C3 N2 C10 C11 68.8(4) .
C1 N2 C10 C13 126.0(4) .
C3 N2 C10 C13 -53.1(5) .
C12 C10 C13 C14 66.6(5) .
N2 C10 C13 C14 -54.4(5) .
C11 C10 C13 C14 -173.1(4) .
C16 N3 C15 C1 -178.8(3) .
C16 N3 C15 S1 -2.4(6) .
N2 C1 C15 N3 -101.4(5) .
N1 C1 C15 N3 92.6(5) .
N2 C1 C15 S1 81.3(4) .
N1 C1 C15 S1 -84.6(4) .
C15 N3 C16 C17 -53.5(6) .
C15 N3 C16 C20 133.6(4) .
C15 N3 C16 Fe1 -142.5(3) .
C23 Fe1 C16 C17 -84.6(3) .
C22 Fe1 C16 C17 -124.2(3) .
C21 Fe1 C16 C17 -163.4(3) .
C20 Fe1 C16 C17 119.4(4) .
C19 Fe1 C16 C17 81.4(3) .
C24 Fe1 C16 C17 -61.1(6) .
C25 Fe1 C16 C17 174.4(4) .
C18 Fe1 C16 C17 37.6(3) .
C23 Fe1 C16 N3 39.7(4) .
C22 Fe1 C16 N3 0.2(4) .
C21 Fe1 C16 N3 -39.1(4) .
C20 Fe1 C16 N3 -116.3(5) .
C19 Fe1 C16 N3 -154.3(4) .
C24 Fe1 C16 N3 63.3(7) .
C25 Fe1 C16 N3 -61.3(6) .
C18 Fe1 C16 N3 162.0(4) .
C17 Fe1 C16 N3 124.3(5) .
C23 Fe1 C16 C20 156.0(3) .
C22 Fe1 C16 C20 116.4(3) .
C21 Fe1 C16 C20 77.2(3) .
C19 Fe1 C16 C20 -38.0(3) .
C24 Fe1 C16 C20 179.5(5) .
C25 Fe1 C16 C20 55.0(5) .
C18 Fe1 C16 C20 -81.8(3) .
C17 Fe1 C16 C20 -119.4(4) .
N3 C16 C17 C18 -174.0(4) .
C20 C16 C17 C18 -0.4(5) .
Fe1 C16 C17 C18 -59.0(3) .
N3 C16 C17 Fe1 -115.0(4) .
C20 C16 C17 Fe1 58.7(3) .
C23 Fe1 C17 C16 113.3(3) .
C22 Fe1 C17 C16 70.9(3) .
C21 Fe1 C17 C16 37.8(6) .
C20 Fe1 C17 C16 -37.8(2) .
C19 Fe1 C17 C16 -81.8(3) .
C24 Fe1 C17 C16 155.2(3) .
C25 Fe1 C17 C16 -172.4(6) .
C18 Fe1 C17 C16 -119.5(4) .
C23 Fe1 C17 C18 -127.2(3) .
C22 Fe1 C17 C18 -169.6(3) .
C21 Fe1 C17 C18 157.3(4) .
C20 Fe1 C17 C18 81.7(3) .
C19 Fe1 C17 C18 37.7(3) .
C24 Fe1 C17 C18 -85.3(4) .
C25 Fe1 C17 C18 -52.9(8) .
C16 Fe1 C17 C18 119.5(4) .
C16 C17 C18 C19 0.1(5) .
Fe1 C17 C18 C19 -59.0(3) .
C16 C17 C18 Fe1 59.1(3) .
C23 Fe1 C18 C19 -167.9(3) .
C22 Fe1 C18 C19 146.0(6) .
C21 Fe1 C18 C19 -34.2(6) .
C20 Fe1 C18 C19 37.4(2) .
C24 Fe1 C18 C19 -123.3(3) .
C25 Fe1 C18 C19 -78.3(3) .
C16 Fe1 C18 C19 81.6(3) .
C17 Fe1 C18 C19 119.0(4) .
C23 Fe1 C18 C17 73.1(4) .
C22 Fe1 C18 C17 27.0(7) .
C21 Fe1 C18 C17 -153.2(5) .
C20 Fe1 C18 C17 -81.6(3) .
C19 Fe1 C18 C17 -119.0(4) .
C24 Fe1 C18 C17 117.7(3) .
C25 Fe1 C18 C17 162.7(3) .
C16 Fe1 C18 C17 -37.4(3) .
C17 C18 C19 C20 0.3(5) .
Fe1 C18 C19 C20 -59.2(3) .
C17 C18 C19 Fe1 59.5(3) .
C23 Fe1 C19 C20 161.1(8) .
C22 Fe1 C19 C20 -34.8(5) .
C21 Fe1 C19 C20 -73.5(3) .
C24 Fe1 C19 C20 -159.6(3) .
C25 Fe1 C19 C20 -116.6(3) .
C16 Fe1 C19 C20 38.2(3) .
C18 Fe1 C19 C20 119.8(4) .
C17 Fe1 C19 C20 81.9(3) .
C23 Fe1 C19 C18 41.3(9) .
C22 Fe1 C19 C18 -154.6(4) .
C21 Fe1 C19 C18 166.7(3) .
C20 Fe1 C19 C18 -119.8(4) .
C24 Fe1 C19 C18 80.6(4) .
C25 Fe1 C19 C18 123.6(3) .
C16 Fe1 C19 C18 -81.6(3) .
C17 Fe1 C19 C18 -37.9(3) .
C18 C19 C20 C16 -0.5(5) .
Fe1 C19 C20 C16 -60.1(3) .
C18 C19 C20 Fe1 59.6(3) .
C17 C16 C20 C19 0.5(5) .
N3 C16 C20 C19 174.7(4) .
Fe1 C16 C20 C19 59.8(3) .
C17 C16 C20 Fe1 -59.3(3) .
N3 C16 C20 Fe1 114.9(4) .
C23 Fe1 C20 C19 -169.7(4) .
C22 Fe1 C20 C19 163.7(3) .
C21 Fe1 C20 C19 122.8(3) .
C24 Fe1 C20 C19 62.0(7) .
C25 Fe1 C20 C19 84.3(3) .
C16 Fe1 C20 C19 -118.6(4) .
C18 Fe1 C20 C19 -37.3(3) .
C17 Fe1 C20 C19 -81.2(3) .
C23 Fe1 C20 C16 -51.1(6) .
C22 Fe1 C20 C16 -77.8(3) .
C21 Fe1 C20 C16 -118.6(3) .
C19 Fe1 C20 C16 118.6(4) .
C24 Fe1 C20 C16 -179.4(6) .
C25 Fe1 C20 C16 -157.2(3) .
C18 Fe1 C20 C16 81.3(3) .
C17 Fe1 C20 C16 37.4(2) .
C23 Fe1 C21 C25 82.0(4) .
C22 Fe1 C21 C25 120.1(5) .
C20 Fe1 C21 C25 -125.3(3) .
C19 Fe1 C21 C25 -85.2(4) .
C24 Fe1 C21 C25 38.0(3) .
C16 Fe1 C21 C25 -166.4(3) .
C18 Fe1 C21 C25 -59.8(7) .
C17 Fe1 C21 C25 166.5(4) .
C23 Fe1 C21 C22 -38.1(3) .
C20 Fe1 C21 C22 114.6(3) .
C19 Fe1 C21 C22 154.7(3) .
C24 Fe1 C21 C22 -82.2(4) .
C25 Fe1 C21 C22 -120.1(4) .
C16 Fe1 C21 C22 73.5(3) .
C18 Fe1 C21 C22 -179.9(5) .
C17 Fe1 C21 C22 46.4(6) .
C25 C21 C22 C23 -0.3(5) .
Fe1 C21 C22 C23 59.6(3) .
C25 C21 C22 Fe1 -60.0(3) .
C23 Fe1 C22 C21 118.3(5) .
C20 Fe1 C22 C21 -80.1(3) .
C19 Fe1 C22 C21 -55.6(6) .
C24 Fe1 C22 C21 81.0(3) .
C25 Fe1 C22 C21 36.8(3) .
C16 Fe1 C22 C21 -121.0(3) .
C18 Fe1 C22 C21 179.9(5) .
C17 Fe1 C22 C21 -159.9(3) .
C21 Fe1 C22 C23 -118.3(5) .
C20 Fe1 C22 C23 161.6(3) .
C19 Fe1 C22 C23 -173.9(4) .
C24 Fe1 C22 C23 -37.3(3) .
C25 Fe1 C22 C23 -81.6(4) .
C16 Fe1 C22 C23 120.6(3) .
C18 Fe1 C22 C23 61.5(7) .
C17 Fe1 C22 C23 81.8(4) .
C21 C22 C23 C24 -0.3(6) .
Fe1 C22 C23 C24 59.7(4) .
C21 C22 C23 Fe1 -60.0(3) .
C21 Fe1 C23 C22 37.9(3) .
C20 Fe1 C23 C22 -38.3(6) .
C19 Fe1 C23 C22 169.3(7) .
C24 Fe1 C23 C22 120.0(5) .
C25 Fe1 C23 C22 81.1(3) .
C16 Fe1 C23 C22 -73.9(4) .
C18 Fe1 C23 C22 -157.9(3) .
C17 Fe1 C23 C22 -116.8(3) .
C22 Fe1 C23 C24 -120.0(5) .
C21 Fe1 C23 C24 -82.1(4) .
C20 Fe1 C23 C24 -158.3(4) .
C19 Fe1 C23 C24 49.3(9) .
C25 Fe1 C23 C24 -38.9(3) .
C16 Fe1 C23 C24 166.1(3) .
C18 Fe1 C23 C24 82.1(4) .
C17 Fe1 C23 C24 123.2(4) .
C22 C23 C24 C25 0.8(6) .
Fe1 C23 C24 C25 60.5(3) .
C22 C23 C24 Fe1 -59.7(4) .
C22 Fe1 C24 C23 37.1(3) .
C21 Fe1 C24 C23 80.5(4) .
C20 Fe1 C24 C23 146.5(6) .
C19 Fe1 C24 C23 -165.8(3) .
C25 Fe1 C24 C23 117.5(5) .
C16 Fe1 C24 C23 -32.5(7) .
C18 Fe1 C24 C23 -121.6(4) .
C17 Fe1 C24 C23 -76.6(4) .
C23 Fe1 C24 C25 -117.5(5) .
C22 Fe1 C24 C25 -80.4(3) .
C21 Fe1 C24 C25 -36.9(3) .
C20 Fe1 C24 C25 29.0(8) .
C19 Fe1 C24 C25 76.7(4) .
C16 Fe1 C24 C25 -150.0(5) .
C18 Fe1 C24 C25 121.0(3) .
C17 Fe1 C24 C25 166.0(3) .
C22 C21 C25 C24 0.8(5) .
Fe1 C21 C25 C24 -58.6(3) .
C22 C21 C25 Fe1 59.4(3) .
C23 C24 C25 C21 -1.0(6) .
Fe1 C24 C25 C21 58.8(3) .
C23 C24 C25 Fe1 -59.8(3) .
C23 Fe1 C25 C21 -80.9(4) .
C22 Fe1 C25 C21 -37.1(3) .
C20 Fe1 C25 C21 70.8(4) .
C19 Fe1 C25 C21 114.8(3) .
C24 Fe1 C25 C21 -119.5(5) .
C16 Fe1 C25 C21 31.0(6) .
C18 Fe1 C25 C21 157.7(3) .
C17 Fe1 C25 C21 -161.4(6) .
C23 Fe1 C25 C24 38.6(3) .
C22 Fe1 C25 C24 82.4(4) .
C21 Fe1 C25 C24 119.5(5) .
C20 Fe1 C25 C24 -169.8(3) .
C19 Fe1 C25 C24 -125.8(4) .
C16 Fe1 C25 C24 150.5(5) .
C18 Fe1 C25 C24 -82.8(4) .
C17 Fe1 C25 C24 -41.9(8) .
